data_2218016
loop_
_publ_author_name
'Munro, Natasha H.'
'Hanton, Lyall R.'
'McAdam, C. John'
'McMorran, David A.'

_publ_section_title
;
 4-[(<i>E</i>)-2-Ferrocenylethenyl]-1,8-naphthalic anhydride
;
_journal_coeditor_code SU2047
_journal_issue 4
_journal_name_full 'Acta Crystallographica Section E'
_journal_page_first m572
_journal_paper_doi 10.1107/S1600536808007393
_journal_volume 64
_journal_year 2008
_chemical_formula_iupac '[Fe (C5 H5) (C19 H11 O3)]'
_chemical_formula_moiety 'C24 H16 Fe O3'
_chemical_formula_sum 'C24 H16 Fe O3'
_chemical_formula_weight 408.22
_chemical_name_systematic
;
4-[(E)-2-Ferrocenylethenyl]-1,8-naphthalic anhydride
;
_space_group_IT_number 14
_symmetry_cell_setting monoclinic
_symmetry_space_group_name_Hall '-P 2ybc'
_symmetry_space_group_name_H-M 'P 1 21/c 1'
_atom_sites_solution_hydrogens geom
_atom_sites_solution_primary direct
_atom_sites_solution_secondary difmap
_cell_angle_alpha 90.00
_cell_angle_beta 92.878(3)
_cell_angle_gamma 90.00
_cell_formula_units_Z 4
_cell_length_a 10.1070(6)
_cell_length_b 10.0046(6)
_cell_length_c 16.8721(10)
_cell_measurement_reflns_used 9917
_cell_measurement_temperature 91(2)
_cell_measurement_theta_max 37.55
_cell_measurement_theta_min 2.87
_cell_volume 1703.90(18)
_computing_cell_refinement 'APEX2 (Bruker, 2006)'
_computing_data_collection 'APEX2 (Bruker, 2006)'
_computing_data_reduction 'SAINT (Bruker, 2006)'
_computing_molecular_graphics
;
SHELXTL (Sheldrick, 2008) and Mercury (Macrae <i>et al.</i>,
2006)
;
_computing_publication_material
;
SHELXL97 (Sheldrick, 2008) and enCIFer (Allen <i>et al.</i>,
2004)
;
_computing_structure_refinement 'SHELXL97 (Sheldrick, 2008)'
_computing_structure_solution 'SIR92 (Altomare <i>et al.</i>,  1993)'
_diffrn_ambient_temperature 91(2)
_diffrn_measured_fraction_theta_full 0.999
_diffrn_measured_fraction_theta_max 0.999
_diffrn_measurement_device_type 'Bruker APEXII CCD area-detector'
_diffrn_measurement_method '\f and \w'
_diffrn_radiation_monochromator graphite
_diffrn_radiation_source 'fine-focus sealed tube'
_diffrn_radiation_type MoK\a
_diffrn_radiation_wavelength 0.71073
_diffrn_reflns_av_R_equivalents 0.0271
_diffrn_reflns_av_sigmaI/netI 0.0139
_diffrn_reflns_limit_h_max 12
_diffrn_reflns_limit_h_min -12
_diffrn_reflns_limit_k_max 11
_diffrn_reflns_limit_k_min -11
_diffrn_reflns_limit_l_max 19
_diffrn_reflns_limit_l_min -20
_diffrn_reflns_number 26830
_diffrn_reflns_theta_full 25.00
_diffrn_reflns_theta_max 25.00
_diffrn_reflns_theta_min 2.37
_diffrn_standards_decay_% 0
_diffrn_standards_number 0
_exptl_absorpt_coefficient_mu 0.909
_exptl_absorpt_correction_T_max 0.921
_exptl_absorpt_correction_T_min 0.816
_exptl_absorpt_correction_type multi-scan
_exptl_absorpt_process_details '(SADABS; Bruker, 2006)'
_exptl_crystal_colour black
_exptl_crystal_density_diffrn 1.591
_exptl_crystal_density_method 'not measured'
_exptl_crystal_description Rhomb
_exptl_crystal_F_000 840
_exptl_crystal_size_max 0.38
_exptl_crystal_size_mid 0.14
_exptl_crystal_size_min 0.09
_refine_diff_density_max 0.902
_refine_diff_density_min -0.263
_refine_ls_extinction_method none
_refine_ls_goodness_of_fit_ref 1.103
_refine_ls_hydrogen_treatment constr
_refine_ls_matrix_type full
_refine_ls_number_parameters 253
_refine_ls_number_reflns 2984
_refine_ls_number_restraints 0
_refine_ls_restrained_S_all 1.103
_refine_ls_R_factor_all 0.0368
_refine_ls_R_factor_gt 0.0359
_refine_ls_shift/su_max 0.002
_refine_ls_shift/su_mean 0.000
_refine_ls_structure_factor_coef Fsqd
_refine_ls_weighting_details 'calc w=1/[\s^2^(Fo^2^)+(0.0331P)^2^+3.1715P] where P=(Fo^2^+2Fc^2^)/3'
_refine_ls_weighting_scheme calc
_refine_ls_wR_factor_gt 0.0884
_refine_ls_wR_factor_ref 0.0889
_reflns_number_gt 2895
_reflns_number_total 2984
_reflns_threshold_expression I>2\s(I)
_cod_data_source_file su2047.cif
_cod_data_source_block I
_cod_depositor_comments
;
The following automatic conversions were performed:
'_symmetry_cell_setting' value 'Monoclinic' changed to 'monoclinic'
according to '/home/saulius/struct/CIF-dictionaries/cif_core.dic'
dictionary named 'cif_core.dic' version 2.4.1 from 2010-06-29.

Automatic conversion script
Id: cif_fix_enum 1527 2010-12-29 10:47:43Z saulius 

The following automatic conversions were performed:

'_symmetry_cell_setting' value 'Monoclinic' changed to 'monoclinic'
according to /home/saulius/struct/CIF-dictionaries/cif_core.dic
dictionary named 'cif_core.dic' version 2.4.1 from 2010-06-29.

Automatic conversion script
Id: cif_fix_values 1715 2011-07-08 13:25:40Z adriana 
;
_cod_original_cell_volume 1703.89(18)
_cod_original_sg_symbol_H-M 'P 21/c'
_cod_database_code 2218016
_cod_database_fobs_code 2218016

loop_
_symmetry_equiv_pos_as_xyz
'x, y, z'
'-x, y+1/2, -z+1/2'
'-x, -y, -z'
'x, -y-1/2, z-1/2'

loop_
_atom_site_type_symbol
_atom_site_label
_atom_site_fract_x
_atom_site_fract_y
_atom_site_fract_z
_atom_site_U_iso_or_equiv
_atom_site_adp_type
_atom_site_calc_flag
_atom_site_refinement_flags
_atom_site_occupancy
Fe Fe1 0.07515(3) 1.05807(3) 0.660712(19) 0.01502(12) Uani d . 1
O O1 0.69220(18) 0.43886(18) 0.35524(11) 0.0251(4) Uani d . 1
C C6 0.5911(2) 0.6272(2) 0.45911(14) 0.0169(5) Uani d . 1
C C4 0.4346(2) 0.8070(2) 0.48669(15) 0.0204(5) Uani d . 1
C C5 0.5405(2) 0.7223(2) 0.51375(15) 0.0199(5) Uani d . 1
C C13 0.3814(2) 0.9090(2) 0.53817(15) 0.0190(5) Uani d . 1
H H13 0.4355 0.9392 0.5807 0.023 Uiso calc R 1
C C15 0.2091(2) 1.0720(2) 0.57412(15) 0.0200(5) Uani d . 1
C C19 0.2614(2) 1.1284(2) 0.64766(15) 0.0190(5) Uani d . 1
H H19 0.3372 1.1005 0.6766 0.023 Uiso calc R 1
O O3 0.8461(2) 0.3763(2) 0.44491(12) 0.0348(5) Uani d . 1
C C22 -0.0984(2) 1.0294(3) 0.71692(15) 0.0204(5) Uani d . 1
H H22 -0.1681 1.0897 0.7191 0.025 Uiso calc R 1
C C1 0.5384(2) 0.6172(3) 0.38121(15) 0.0223(5) Uani d . 1
C C23 -0.0840(3) 0.9306(3) 0.65806(16) 0.0251(6) Uani d . 1
H H23 -0.1426 0.9145 0.6149 0.030 Uiso calc R 1
C C10 0.5973(2) 0.7270(2) 0.59164(14) 0.0201(5) Uani d . 1
H H10 0.5643 0.7867 0.6280 0.024 Uiso calc R 1
C C12 0.7539(2) 0.4460(3) 0.42967(16) 0.0223(5) Uani d . 1
C C16 0.0908(2) 1.1446(3) 0.55162(15) 0.0210(5) Uani d . 1
H H16 0.0358 1.1288 0.5068 0.025 Uiso calc R 1
C C17 0.0725(2) 1.2437(2) 0.60898(15) 0.0217(5) Uani d . 1
H H17 0.0034 1.3052 0.6082 0.026 Uiso calc R 1
C C20 0.0949(3) 0.9163(2) 0.74713(15) 0.0221(5) Uani d . 1
H H20 0.1741 0.8893 0.7727 0.026 Uiso calc R 1
O O2 0.5549(2) 0.5067(2) 0.25773(12) 0.0355(5) Uani d . 1
C C8 0.7537(3) 0.5533(3) 0.56121(16) 0.0262(6) Uani d . 1
H H8 0.8251 0.4992 0.5769 0.031 Uiso calc R 1
C C14 0.2605(2) 0.9620(2) 0.52849(15) 0.0206(5) Uani d . 1
H H14 0.2041 0.9254 0.4890 0.025 Uiso calc R 1
C C11 0.5911(3) 0.5219(3) 0.32662(17) 0.0265(6) Uani d . 1
C C21 0.0111(2) 1.0207(2) 0.77156(14) 0.0186(5) Uani d . 1
H H21 0.0260 1.0743 0.8161 0.022 Uiso calc R 1
C C2 0.4360(2) 0.7034(3) 0.35592(16) 0.0254(6) Uani d . 1
H H2 0.4008 0.6987 0.3040 0.030 Uiso calc R 1
C C7 0.6983(2) 0.5456(2) 0.48600(15) 0.0214(5) Uani d . 1
C C3 0.3872(2) 0.7951(3) 0.40754(15) 0.0232(5) Uani d . 1
H H3 0.3196 0.8519 0.3891 0.028 Uiso calc R 1
C C18 0.1760(2) 1.2345(2) 0.66792(15) 0.0200(5) Uani d . 1
H H18 0.1865 1.2888 0.7125 0.024 Uiso calc R 1
C C24 0.0358(3) 0.8603(2) 0.67643(16) 0.0275(6) Uani d . 1
H H24 0.0696 0.7902 0.6474 0.033 Uiso calc R 1
C C9 0.7014(3) 0.6443(3) 0.61456(16) 0.0265(6) Uani d . 1
H H9 0.7375 0.6489 0.6663 0.032 Uiso calc R 1

loop_
_atom_site_aniso_label
_atom_site_aniso_U_11
_atom_site_aniso_U_22
_atom_site_aniso_U_33
_atom_site_aniso_U_12
_atom_site_aniso_U_13
_atom_site_aniso_U_23
Fe1 0.0178(2) 0.01168(19) 0.0162(2) -0.00187(13) 0.00728(13) 0.00029(13)
O1 0.0288(10) 0.0219(9) 0.0255(10) 0.0002(8) 0.0084(8) -0.0089(7)
C6 0.0169(11) 0.0120(11) 0.0227(12) -0.0051(9) 0.0096(10) 0.0003(9)
C4 0.0183(12) 0.0173(12) 0.0261(13) -0.0048(10) 0.0065(10) -0.0015(10)
C5 0.0197(12) 0.0160(12) 0.0245(13) -0.0054(10) 0.0072(10) -0.0009(10)
C13 0.0194(12) 0.0171(12) 0.0210(12) -0.0012(10) 0.0052(10) 0.0023(10)
C15 0.0252(13) 0.0141(12) 0.0221(13) -0.0059(10) 0.0143(10) 0.0005(10)
C19 0.0157(11) 0.0179(12) 0.0241(13) -0.0032(9) 0.0063(10) 0.0040(10)
O3 0.0388(12) 0.0286(11) 0.0378(12) 0.0101(9) 0.0102(9) -0.0033(9)
C22 0.0191(12) 0.0217(13) 0.0212(13) -0.0014(10) 0.0094(10) 0.0058(10)
C1 0.0198(12) 0.0243(13) 0.0232(13) -0.0084(10) 0.0063(10) -0.0033(10)
C23 0.0271(13) 0.0281(14) 0.0205(13) -0.0138(11) 0.0062(11) 0.0024(11)
C10 0.0247(13) 0.0179(12) 0.0182(12) -0.0039(10) 0.0066(10) -0.0039(10)
C12 0.0195(12) 0.0217(13) 0.0266(14) 0.0012(11) 0.0095(10) 0.0022(10)
C16 0.0222(12) 0.0221(13) 0.0193(12) -0.0024(10) 0.0078(10) 0.0048(10)
C17 0.0232(13) 0.0164(12) 0.0266(14) 0.0026(10) 0.0118(11) 0.0064(10)
C20 0.0215(12) 0.0180(12) 0.0274(14) 0.0026(10) 0.0086(10) 0.0089(10)
O2 0.0325(11) 0.0474(13) 0.0267(11) -0.0013(9) 0.0030(9) -0.0164(9)
C8 0.0267(13) 0.0236(13) 0.0285(14) 0.0048(11) 0.0017(11) 0.0029(11)
C14 0.0225(12) 0.0188(12) 0.0211(13) -0.0038(10) 0.0086(10) -0.0015(10)
C11 0.0205(13) 0.0267(14) 0.0327(16) -0.0074(11) 0.0059(11) -0.0045(12)
C21 0.0234(12) 0.0162(12) 0.0169(12) -0.0024(10) 0.0080(10) 0.0023(9)
C2 0.0198(12) 0.0335(15) 0.0227(13) -0.0056(11) 0.0006(10) -0.0035(11)
C7 0.0233(13) 0.0179(12) 0.0234(13) -0.0063(10) 0.0039(10) 0.0010(10)
C3 0.0183(12) 0.0257(13) 0.0255(14) 0.0017(10) -0.0014(10) 0.0003(11)
C18 0.0270(13) 0.0131(11) 0.0207(13) -0.0058(10) 0.0114(10) -0.0021(9)
C24 0.0422(16) 0.0110(12) 0.0316(14) -0.0049(11) 0.0237(12) -0.0008(10)
C9 0.0316(14) 0.0237(13) 0.0245(14) 0.0039(11) 0.0041(11) -0.0005(11)

loop_
_atom_type_symbol
_atom_type_description
_atom_type_scat_dispersion_real
_atom_type_scat_dispersion_imag
_atom_type_scat_source
C C 0.0033 0.0016 'International Tables Vol C Tables 4.2.6.8 and 6.1.1.4'
H H 0.0000 0.0000 'International Tables Vol C Tables 4.2.6.8 and 6.1.1.4'
O O 0.0106 0.0060 'International Tables Vol C Tables 4.2.6.8 and 6.1.1.4'
Fe Fe 0.3463 0.8444 'International Tables Vol C Tables 4.2.6.8 and 6.1.1.4'

loop_
_geom_angle_atom_site_label_1
_geom_angle_atom_site_label_2
_geom_angle_atom_site_label_3
_geom_angle
C19 Fe1 C20 105.12(10)
C19 Fe1 C24 122.55(11)
C20 Fe1 C24 40.84(11)
C19 Fe1 C18 40.87(10)
C20 Fe1 C18 121.99(11)
C24 Fe1 C18 158.90(12)
C19 Fe1 C21 120.01(10)
C20 Fe1 C21 40.69(10)
C24 Fe1 C21 68.32(10)
C18 Fe1 C21 106.50(10)
C19 Fe1 C15 41.34(10)
C20 Fe1 C15 120.94(10)
C24 Fe1 C15 107.42(10)
C18 Fe1 C15 68.72(9)
C21 Fe1 C15 156.53(11)
C19 Fe1 C16 69.03(10)
C20 Fe1 C16 158.25(10)
C24 Fe1 C16 123.50(11)
C18 Fe1 C16 68.07(10)
C21 Fe1 C16 160.44(10)
C15 Fe1 C16 40.99(10)
C19 Fe1 C23 160.48(11)
C20 Fe1 C23 68.35(11)
C24 Fe1 C23 40.66(11)
C18 Fe1 C23 158.20(11)
C21 Fe1 C23 67.81(10)
C15 Fe1 C23 124.95(10)
C16 Fe1 C23 109.84(10)
C19 Fe1 C17 68.47(10)
C20 Fe1 C17 159.02(11)
C24 Fe1 C17 159.33(12)
C18 Fe1 C17 40.31(10)
C21 Fe1 C17 123.83(10)
C15 Fe1 C17 68.26(10)
C16 Fe1 C17 40.07(10)
C23 Fe1 C17 124.05(11)
C19 Fe1 C22 156.20(10)
C20 Fe1 C22 68.13(10)
C24 Fe1 C22 68.15(10)
C18 Fe1 C22 121.92(10)
C21 Fe1 C22 40.14(10)
C15 Fe1 C22 161.72(11)
C16 Fe1 C22 125.47(10)
C23 Fe1 C22 40.27(10)
C17 Fe1 C22 109.22(10)
C12 O1 C11 125.4(2)
C1 C6 C7 120.7(2)
C1 C6 C5 121.4(2)
C7 C6 C5 117.9(2)
C3 C4 C5 118.1(2)
C3 C4 C13 120.5(2)
C5 C4 C13 121.3(2)
C10 C5 C4 123.0(2)
C10 C5 C6 118.7(2)
C4 C5 C6 118.3(2)
C14 C13 C4 124.5(2)
C14 C13 H13 117.7
C4 C13 H13 117.7
C16 C15 C19 107.2(2)
C16 C15 C14 124.0(2)
C19 C15 C14 128.9(2)
C16 C15 Fe1 69.57(13)
C19 C15 Fe1 68.82(13)
C14 C15 Fe1 126.43(17)
C18 C19 C15 107.4(2)
C18 C19 Fe1 69.83(13)
C15 C19 Fe1 69.84(13)
C18 C19 H19 126.3
C15 C19 H19 126.3
Fe1 C19 H19 125.6
C21 C22 C23 108.2(2)
C21 C22 Fe1 69.50(14)
C23 C22 Fe1 69.72(14)
C21 C22 H22 125.9
C23 C22 H22 125.9
Fe1 C22 H22 126.4
C6 C1 C2 119.0(2)
C6 C1 C11 120.8(2)
C2 C1 C11 120.2(2)
C22 C23 C24 108.0(2)
C22 C23 Fe1 70.01(14)
C24 C23 Fe1 69.17(14)
C22 C23 H23 126.0
C24 C23 H23 126.0
Fe1 C23 H23 126.4
C9 C10 C5 120.7(2)
C9 C10 H10 119.6
C5 C10 H10 119.6
O3 C12 O1 119.0(2)
O3 C12 C7 124.6(3)
O1 C12 C7 116.4(2)
C17 C16 C15 108.2(2)
C17 C16 Fe1 70.12(14)
C15 C16 Fe1 69.43(14)
C17 C16 H16 125.9
C15 C16 H16 125.9
Fe1 C16 H16 126.1
C16 C17 C18 108.7(2)
C16 C17 Fe1 69.80(14)
C18 C17 Fe1 69.36(14)
C16 C17 H17 125.6
C18 C17 H17 125.6
Fe1 C17 H17 126.8
C21 C20 C24 107.6(2)
C21 C20 Fe1 69.93(14)
C24 C20 Fe1 69.64(14)
C21 C20 H20 126.2
C24 C20 H20 126.2
Fe1 C20 H20 125.8
C7 C8 C9 118.9(2)
C7 C8 H8 120.5
C9 C8 H8 120.5
C13 C14 C15 125.8(2)
C13 C14 H14 117.1
C15 C14 H14 117.1
O2 C11 O1 116.2(2)
O2 C11 C1 126.2(3)
O1 C11 C1 117.5(2)
C22 C21 C20 108.4(2)
C22 C21 Fe1 70.36(14)
C20 C21 Fe1 69.38(14)
C22 C21 H21 125.8
C20 C21 H21 125.8
Fe1 C21 H21 126.1
C3 C2 C1 120.2(2)
C3 C2 H2 119.9
C1 C2 H2 119.9
C8 C7 C6 122.6(2)
C8 C7 C12 118.5(2)
C6 C7 C12 119.0(2)
C2 C3 C4 123.0(2)
C2 C3 H3 118.5
C4 C3 H3 118.5
C17 C18 C19 108.5(2)
C17 C18 Fe1 70.33(14)
C19 C18 Fe1 69.30(13)
C17 C18 H18 125.7
C19 C18 H18 125.7
Fe1 C18 H18 126.2
C23 C24 C20 107.8(2)
C23 C24 Fe1 70.16(14)
C20 C24 Fe1 69.53(14)
C23 C24 H24 126.1
C20 C24 H24 126.1
Fe1 C24 H24 125.8
C10 C9 C8 121.1(3)
C10 C9 H9 119.4
C8 C9 H9 119.4

loop_
_geom_bond_atom_site_label_1
_geom_bond_atom_site_label_2
_geom_bond_distance
Fe1 C19 2.032(2)
Fe1 C20 2.037(2)
Fe1 C24 2.038(2)
Fe1 C18 2.039(2)
Fe1 C21 2.044(2)
Fe1 C15 2.046(2)
Fe1 C16 2.047(2)
Fe1 C23 2.051(3)
Fe1 C17 2.052(2)
Fe1 C22 2.055(2)
O1 C12 1.376(3)
O1 C11 1.385(3)
C6 C1 1.397(4)
C6 C7 1.413(4)
C6 C5 1.436(3)
C4 C3 1.401(4)
C4 C5 1.423(4)
C4 C13 1.460(3)
C5 C10 1.408(4)
C13 C14 1.334(4)
C13 H13 0.9300
C15 C16 1.433(4)
C15 C19 1.439(4)
C15 C14 1.454(3)
C19 C18 1.421(3)
C19 H19 0.9300
O3 C12 1.182(3)
C22 C21 1.407(4)
C22 C23 1.414(4)
C22 H22 0.9300
C1 C2 1.398(4)
C1 C11 1.446(4)
C23 C24 1.421(4)
C23 H23 0.9300
C10 C9 1.378(4)
C10 H10 0.9300
C12 C7 1.505(4)
C16 C17 1.404(4)
C16 H16 0.9300
C17 C18 1.410(4)
C17 H17 0.9300
C20 C21 1.419(3)
C20 C24 1.422(4)
C20 H20 0.9300
O2 C11 1.210(3)
C8 C7 1.363(4)
C8 C9 1.402(4)
C8 H8 0.9300
C14 H14 0.9300
C21 H21 0.9300
C2 C3 1.374(4)
C2 H2 0.9300
C3 H3 0.9300
C18 H18 0.9300
C24 H24 0.9300
C9 H9 0.9300

loop_
_geom_hbond_atom_site_label_D
_geom_hbond_atom_site_label_H
_geom_hbond_atom_site_label_A
_geom_hbond_site_symmetry_A
_geom_hbond_distance_DH
_geom_hbond_distance_HA
_geom_hbond_distance_DA
_geom_hbond_angle_DHA
C18 H18 Cg 2_556 0.93 2.77 3.449(3) 131
